data_1526039
loop_
_publ_author_name
'Fleet, M.E.'
'Liu, X.-Y.'

_publ_section_title
;
 High-pressure rare earth disilicates REE2 Si2 O7 (REE = Nd, Sm, Eu, Gd):
 type K
;
_journal_name_full 'Journal of Solid State Chemistry'
_journal_page_first 166
_journal_page_last 172
_journal_volume 161
_journal_year 2001
_chemical_formula_sum 'Gd2 O7 Si2'
_chemical_name_systematic 'Gd2 (Si2 O7)'
_space_group_IT_number 14
_symmetry_space_group_name_Hall '-P 2yn'
_symmetry_space_group_name_H-M 'P 1 21/n 1'
_cell_angle_alpha 90
_cell_angle_beta 102.844
_cell_angle_gamma 90
_cell_formula_units_Z 4
_cell_length_a 6.5558
_cell_length_b 6.6469
_cell_length_c 12.2394
_cell_volume 519.996
_citation_journal_id_ASTM JSSCBI
_cod_data_source_file Fleet_JSSCBI_2001_1677.cif
_cod_data_source_block Gd2O7Si2
_cod_original_cell_volume 519.9962
_cod_original_sg_symbol_Hall '-P 2ybc (x-z,y,z)'
_cod_database_code 1526039

loop_
_symmetry_equiv_pos_as_xyz
x,y,z
-x+1/2,y+1/2,-z+1/2
-x,-y,-z
x-1/2,-y-1/2,z-1/2

loop_
_atom_site_label
_atom_site_type_symbol
_atom_site_fract_x
_atom_site_fract_y
_atom_site_fract_z
_atom_site_occupancy
_atom_site_U_iso_or_equiv
Gd2 Gd+3 0.19628 0.68188 0.34417 1 0.0
O3 O-2 0.8297 0.7195 0.3335 1 0.0
O5 O-2 0.5338 0.9118 0.6582 1 0.0
O7 O-2 0.799 0.3902 0.461 1 0.0
Gd1 Gd+3 0.16729 0.8937 0.63791 1 0.0
O1 O-2 0.5633 0.7144 0.4683 1 0.0
Si1 Si+4 0.6882 0.8254 0.5848 1 0.0
O2 O-2 0.828 0.0099 0.5489 1 0.0
O4 O-2 0.4925 0.5066 0.2874 1 0.0
Si2 Si+4 0.6811 0.5753 0.3903 1 0.0
O6 O-2 0.859 0.6707 0.6522 1 0.0
